data_7221655
loop_
_publ_author_name
'Bhunia, Apurba'
'Manna, Soumen'
'Mistri, Soumen'
'Paul, Aparup'
'Manne, Rajesh Kumar'
'Santra, Manas Kumar'
'Bertolasi, Valerio'
'Manna, Subal Chandra'

_publ_section_title
;
 Synthesis, characterization, TDDFT calculation and biological activity of
 tetradentate ligand based square pyramidal Cu(II) complexes
;
_journal_name_full 'RSC Adv.'
_journal_paper_doi 10.1039/C5RA12324K
_journal_year 2015
_chemical_formula_moiety 'C12 H20 Cu N3 O2, Cl O4'
_chemical_formula_sum 'C12 H20 Cl Cu N3 O6'
_chemical_formula_weight 401.30
_chemical_name_systematic
;
 ?
;
_space_group_IT_number 14
_symmetry_cell_setting monoclinic
_symmetry_space_group_name_Hall '-P 2ybc'
_symmetry_space_group_name_H-M 'P 1 21/c 1'
_atom_sites_solution_hydrogens geom
_atom_sites_solution_primary direct
_atom_sites_solution_secondary difmap
_audit_creation_method SHELXL-97
_audit_update_record
;
2015-04-17 deposited with the CCDC.
2015-07-24 downloaded from the CCDC.
;
_cell_angle_alpha 90.00
_cell_angle_beta 107.720(10)
_cell_angle_gamma 90.00
_cell_formula_units_Z 4
_cell_length_a 10.0150(10)
_cell_length_b 14.9210(10)
_cell_length_c 11.0160(10)
_cell_measurement_reflns_used 12909
_cell_measurement_temperature 295
_cell_measurement_theta_max 26.00
_cell_measurement_theta_min 2.13
_cell_volume 1568.1(3)
_computing_cell_refinement 'Denzo-SMN (Otwinowski & Minor, 1997)'
_computing_data_collection 'COLLECT (Nonius, 1998)'
_computing_data_reduction 'Denzo-SMN (Otwinowski & Minor, 1997)'
_computing_molecular_graphics 'ORTEPIII (Burnett & Johnson, 1996)'
_computing_publication_material 'SHELXL-97 (Sheldrick, 1997), PARST (Nardelli, 1995)'
_computing_structure_refinement 'SHELXL-97 (Sheldrick, 1997)'
_computing_structure_solution 'SIR97 (Altomare et al., 1999)'
_diffrn_ambient_temperature 295
_diffrn_measured_fraction_theta_full 0.995
_diffrn_measured_fraction_theta_max 0.995
_diffrn_measurement_device_type 'Nonius Kappa CCD'
_diffrn_measurement_method '\f scans and \w scans'
_diffrn_radiation_monochromator graphite
_diffrn_radiation_source 'fine-focus sealed tube'
_diffrn_radiation_type MoK\a
_diffrn_radiation_wavelength 0.71073
_diffrn_reflns_av_R_equivalents 0.0379
_diffrn_reflns_av_sigmaI/netI 0.0338
_diffrn_reflns_limit_h_max 9
_diffrn_reflns_limit_h_min -12
_diffrn_reflns_limit_k_max 18
_diffrn_reflns_limit_k_min -18
_diffrn_reflns_limit_l_max 13
_diffrn_reflns_limit_l_min -13
_diffrn_reflns_number 12909
_diffrn_reflns_theta_full 26.00
_diffrn_reflns_theta_max 26.00
_diffrn_reflns_theta_min 2.13
_exptl_absorpt_coefficient_mu 1.597
_exptl_absorpt_correction_T_max 0.712
_exptl_absorpt_correction_T_min 0.603
_exptl_absorpt_correction_type multi-scan
_exptl_absorpt_process_details 'SORTAV (R.H. Blessing, Acta Cryst., 1995, A51, 33)'
_exptl_crystal_colour brown
_exptl_crystal_density_diffrn 1.700
_exptl_crystal_density_method 'not measured'
_exptl_crystal_description block
_exptl_crystal_F_000 828
_exptl_crystal_size_max 0.40
_exptl_crystal_size_mid 0.28
_exptl_crystal_size_min 0.23
_refine_diff_density_max 0.999
_refine_diff_density_min -0.574
_refine_diff_density_rms 0.082
_refine_ls_extinction_method none
_refine_ls_goodness_of_fit_ref 1.051
_refine_ls_hydrogen_treatment mixed
_refine_ls_matrix_type full
_refine_ls_number_parameters 229
_refine_ls_number_reflns 3063
_refine_ls_number_restraints 5
_refine_ls_restrained_S_all 1.050
_refine_ls_R_factor_all 0.0657
_refine_ls_R_factor_gt 0.0472
_refine_ls_shift/su_max 0.000
_refine_ls_shift/su_mean 0.000
_refine_ls_structure_factor_coef Fsqd
_refine_ls_weighting_details 'calc w=1/[\s^2^(Fo^2^)+(0.0787P)^2^+1.4119P] where P=(Fo^2^+2Fc^2^)/3'
_refine_ls_weighting_scheme calc
_refine_ls_wR_factor_gt 0.1279
_refine_ls_wR_factor_ref 0.1409
_reflns_number_gt 2324
_reflns_number_total 3063
_reflns_threshold_expression I>2sigma(I)
_cod_data_source_file c5ra12324k2.cif
_cod_data_source_block (complex-3)
_cod_original_cell_volume 1568.1(2)
_cod_original_sg_symbol_H-M 'P 21/c'
_cod_database_code 7221655

loop_
_symmetry_equiv_pos_as_xyz
'x, y, z'
'-x, y+1/2, -z+1/2'
'-x, -y, -z'
'x, -y-1/2, z-1/2'

loop_
_atom_site_label
_atom_site_type_symbol
_atom_site_fract_x
_atom_site_fract_y
_atom_site_fract_z
_atom_site_U_iso_or_equiv
_atom_site_adp_type
_atom_site_occupancy
_atom_site_symmetry_multiplicity
_atom_site_calc_flag
_atom_site_refinement_flags
Cu1 Cu 0.32467(5) 0.41787(3) 0.35341(4) 0.03826(19) Uani 1 1 d .
O1 O 0.3545(3) 0.3992(2) 0.5268(3) 0.0482(7) Uani 1 1 d .
C1 C 0.2610(4) 0.3746(3) 0.5877(4) 0.0406(9) Uani 1 1 d .
C2 C 0.3090(5) 0.3491(3) 0.7137(4) 0.0488(11) Uani 1 1 d .
H2 H 0.4055 0.3477 0.7524 0.059 Uiso 1 1 calc R
C3 C 0.2227(6) 0.3250(3) 0.7885(4) 0.0565(12) Uani 1 1 d .
H3 H 0.2641 0.3091 0.8733 0.068 Uiso 1 1 calc R
C4 C 0.0825(6) 0.3244(3) 0.7406(5) 0.0611(13) Uani 1 1 d .
H4 H 0.0245 0.3088 0.7890 0.073 Uiso 1 1 calc R
C5 C 0.0330(5) 0.3477(3) 0.6198(4) 0.0525(11) Uani 1 1 d .
H5 H -0.0638 0.3478 0.5834 0.063 Uiso 1 1 calc R
C6 C 0.1173(4) 0.3733(3) 0.5389(4) 0.0381(9) Uani 1 1 d .
C7 C 0.0531(4) 0.3967(2) 0.4082(4) 0.0392(9) Uani 1 1 d .
C8 C -0.1000(4) 0.4025(3) 0.3699(5) 0.0568(12) Uani 1 1 d .
H8A H -0.1319 0.4445 0.3011 0.085 Uiso 1 1 calc R
H8B H -0.1290 0.4222 0.4410 0.085 Uiso 1 1 calc R
H8C H -0.1396 0.3446 0.3425 0.085 Uiso 1 1 calc R
N1 N 0.1260(3) 0.4100(2) 0.3270(3) 0.0410(8) Uani 1 1 d .
C9 C 0.0616(5) 0.4285(3) 0.1952(4) 0.0542(12) Uani 1 1 d .
H9A H 0.0444 0.4924 0.1833 0.065 Uiso 1 1 calc R
H9B H -0.0279 0.3978 0.1659 0.065 Uiso 1 1 calc R
C10 C 0.1571(4) 0.3971(3) 0.1148(4) 0.0526(12) Uani 1 1 d .
H10A H 0.1588 0.3322 0.1121 0.063 Uiso 1 1 calc R
H10B H 0.1197 0.4191 0.0282 0.063 Uiso 1 1 calc R
N2 N 0.2950(4) 0.4303(2) 0.1700(3) 0.0437(8) Uani 1 1 d D
H2N H 0.292(4) 0.4885(10) 0.149(4) 0.039(11) Uiso 1 1 d D
N3 N 0.5238(4) 0.4025(3) 0.3473(4) 0.0505(10) Uani 1 1 d D
H1N3 H 0.567(5) 0.448(2) 0.399(4) 0.062(15) Uiso 1 1 d D
H2N3 H 0.545(5) 0.3450(12) 0.368(4) 0.058(15) Uiso 1 1 d D
C11 C 0.4100(5) 0.3890(3) 0.1295(4) 0.0513(11) Uani 1 1 d .
H11A H 0.4030 0.3242 0.1300 0.062 Uiso 1 1 calc R
H11B H 0.4043 0.4083 0.0439 0.062 Uiso 1 1 calc R
C12 C 0.5394(5) 0.4179(4) 0.2182(4) 0.0540(12) Uani 1 1 d .
H12A H 0.5558 0.4808 0.2059 0.065 Uiso 1 1 calc R
H12B H 0.6172 0.3833 0.2077 0.065 Uiso 1 1 calc R
O2 O 0.3663(4) 0.5808(2) 0.3733(3) 0.0543(8) Uani 1 1 d D
H1O2 H 0.307(6) 0.629(3) 0.334(6) 0.10(2) Uiso 1 1 d D
H2O2 H 0.458(3) 0.594(4) 0.371(6) 0.09(2) Uiso 1 1 d D
Cl1 Cl 0.28159(11) 0.67260(8) 0.04665(11) 0.0517(3) Uani 1 1 d .
O3 O 0.3496(9) 0.5946(3) 0.0347(6) 0.153(3) Uani 1 1 d .
O4 O 0.3464(10) 0.7199(4) 0.1493(7) 0.216(5) Uani 1 1 d .
O5 O 0.1607(7) 0.6484(6) 0.0783(8) 0.176(3) Uani 1 1 d .
O6 O 0.2540(6) 0.7247(3) -0.0612(5) 0.1144(18) Uani 1 1 d .

loop_
_atom_site_aniso_label
_atom_site_aniso_U_11
_atom_site_aniso_U_22
_atom_site_aniso_U_33
_atom_site_aniso_U_23
_atom_site_aniso_U_13
_atom_site_aniso_U_12
Cu1 0.0241(3) 0.0524(3) 0.0319(3) -0.0024(2) -0.00086(19) -0.0013(2)
O1 0.0268(14) 0.077(2) 0.0349(14) 0.0076(14) 0.0003(12) -0.0066(13)
C1 0.038(2) 0.041(2) 0.0390(19) -0.0068(17) 0.0064(17) -0.0031(17)
C2 0.046(2) 0.052(3) 0.039(2) -0.0035(18) -0.0006(19) -0.0116(19)
C3 0.069(3) 0.060(3) 0.041(2) -0.007(2) 0.018(2) -0.012(2)
C4 0.070(3) 0.063(3) 0.063(3) -0.003(2) 0.038(3) -0.011(3)
C5 0.043(2) 0.050(3) 0.063(3) -0.007(2) 0.015(2) -0.006(2)
C6 0.035(2) 0.0324(19) 0.046(2) -0.0074(16) 0.0105(17) -0.0053(16)
C7 0.0261(18) 0.034(2) 0.051(2) -0.0072(17) 0.0028(18) -0.0043(15)
C8 0.026(2) 0.065(3) 0.072(3) -0.002(2) 0.003(2) -0.0005(19)
N1 0.0259(16) 0.0478(19) 0.0396(17) -0.0021(15) -0.0046(14) -0.0023(13)
C9 0.032(2) 0.074(3) 0.043(2) 0.003(2) -0.0099(18) -0.001(2)
C10 0.038(2) 0.068(3) 0.038(2) 0.000(2) -0.0069(19) -0.005(2)
N2 0.0372(19) 0.048(2) 0.0370(17) -0.0002(15) -0.0017(15) -0.0046(15)
N3 0.0319(19) 0.074(3) 0.0423(19) -0.0054(19) 0.0066(16) 0.0034(18)
C11 0.044(2) 0.067(3) 0.040(2) -0.010(2) 0.0079(19) -0.006(2)
C12 0.040(2) 0.080(3) 0.042(2) -0.007(2) 0.012(2) -0.007(2)
O2 0.0450(18) 0.057(2) 0.0496(17) -0.0007(15) -0.0033(15) -0.0061(15)
Cl1 0.0434(6) 0.0500(6) 0.0570(6) -0.0004(5) 0.0083(5) 0.0032(5)
O3 0.271(9) 0.078(3) 0.174(6) 0.056(3) 0.163(6) 0.082(4)
O4 0.246(9) 0.105(5) 0.175(6) -0.008(4) -0.116(6) -0.019(5)
O5 0.106(5) 0.259(9) 0.195(7) 0.059(7) 0.093(5) 0.010(5)
O6 0.151(5) 0.097(3) 0.097(3) 0.041(3) 0.041(3) 0.043(3)

loop_
_atom_type_symbol
_atom_type_description
_atom_type_scat_dispersion_real
_atom_type_scat_dispersion_imag
_atom_type_scat_source
Cu Cu 0.3201 1.2651 'International Tables Vol C Tables 4.2.6.8 and 6.1.1.4'
C C 0.0033 0.0016 'International Tables Vol C Tables 4.2.6.8 and 6.1.1.4'
H H 0.0000 0.0000 'International Tables Vol C Tables 4.2.6.8 and 6.1.1.4'
O O 0.0106 0.0060 'International Tables Vol C Tables 4.2.6.8 and 6.1.1.4'
Cl Cl 0.1484 0.1585 'International Tables Vol C Tables 4.2.6.8 and 6.1.1.4'
N N 0.0061 0.0033 'International Tables Vol C Tables 4.2.6.8 and 6.1.1.4'

loop_
_geom_angle_atom_site_label_1
_geom_angle_atom_site_label_2
_geom_angle_atom_site_label_3
_geom_angle
O1 Cu1 N1 88.96(14)
O1 Cu1 N2 176.80(15)
N1 Cu1 N2 91.41(15)
O1 Cu1 N3 99.49(14)
N1 Cu1 N3 165.81(15)
N2 Cu1 N3 79.53(15)
C1 O1 Cu1 128.9(2)
O1 C1 C6 127.4(4)
O1 C1 C2 119.4(4)
C6 C1 C2 113.1(4)
C1 C2 C3 124.8(4)
C1 C2 H2 117.6
C3 C2 H2 117.6
C4 C3 C2 121.8(5)
C4 C3 H3 119.1
C2 C3 H3 119.1
C5 C4 C3 115.0(5)
C5 C4 H4 122.5
C3 C4 H4 122.5
C4 C5 C6 125.4(5)
C4 C5 H5 117.3
C6 C5 H5 117.3
C1 C6 C7 119.1(4)
C1 C6 C5 119.9(4)
C7 C6 C5 121.0(4)
N1 C7 C6 122.9(4)
N1 C7 C8 122.6(4)
C6 C7 C8 114.5(4)
C7 C8 H8A 109.5
C7 C8 H8B 109.5
H8A C8 H8B 109.5
C7 C8 H8C 109.5
H8A C8 H8C 109.5
H8B C8 H8C 109.5
C7 N1 C9 122.9(3)
C7 N1 Cu1 131.3(3)
C9 N1 Cu1 105.6(3)
N1 C9 C10 110.8(4)
N1 C9 H9A 109.5
C10 C9 H9A 109.5
N1 C9 H9B 109.5
C10 C9 H9B 109.5
H9A C9 H9B 108.1
N2 C10 C9 109.7(4)
N2 C10 H10A 109.7
C9 C10 H10A 109.7
N2 C10 H10B 109.7
C9 C10 H10B 109.7
H10A C10 H10B 108.2
C10 N2 C11 117.9(4)
C10 N2 Cu1 103.3(3)
C11 N2 Cu1 112.4(3)
C10 N2 H2N 106(3)
C11 N2 H2N 107(3)
Cu1 N2 H2N 110(3)
C12 N3 Cu1 113.7(3)
C12 N3 H1N3 109(3)
Cu1 N3 H1N3 100(3)
C12 N3 H2N3 107(3)
Cu1 N3 H2N3 105(3)
H1N3 N3 H2N3 122(5)
C12 C11 N2 107.0(4)
C12 C11 H11A 110.3
N2 C11 H11A 110.3
C12 C11 H11B 110.3
N2 C11 H11B 110.3
H11A C11 H11B 108.6
C11 C12 N3 105.6(4)
C11 C12 H12A 110.6
N3 C12 H12A 110.6
C11 C12 H12B 110.6
N3 C12 H12B 110.6
H12A C12 H12B 108.8
H1O2 O2 H2O2 108(5)
O4 Cl1 O6 110.8(4)
O4 Cl1 O3 113.9(5)
O6 Cl1 O3 111.8(3)
O4 Cl1 O5 99.2(6)
O6 Cl1 O5 113.4(4)
O3 Cl1 O5 107.2(5)

loop_
_geom_bond_atom_site_label_1
_geom_bond_atom_site_label_2
_geom_bond_distance
Cu1 O1 1.862(3)
Cu1 N1 1.924(3)
Cu1 N2 1.960(3)
Cu1 N3 2.029(4)
O1 C1 1.358(5)
C1 C6 1.375(6)
C1 C2 1.377(6)
C2 C3 1.410(7)
C2 H2 0.9300
C3 C4 1.341(7)
C3 H3 0.9300
C4 C5 1.317(7)
C4 H4 0.9300
C5 C6 1.454(6)
C5 H5 0.9300
C6 C7 1.430(6)
C7 N1 1.331(6)
C7 C8 1.464(5)
C8 H8A 0.9600
C8 H8B 0.9600
C8 H8C 0.9600
N1 C9 1.425(5)
C9 C10 1.559(7)
C9 H9A 0.9700
C9 H9B 0.9700
C10 N2 1.419(5)
C10 H10A 0.9700
C10 H10B 0.9700
N2 C11 1.489(6)
N2 H2N 0.896(10)
N3 C12 1.495(6)
N3 H1N3 0.905(10)
N3 H2N3 0.897(10)
C11 C12 1.432(6)
C11 H11A 0.9700
C11 H11B 0.9700
C12 H12A 0.9700
C12 H12B 0.9700
O2 H1O2 0.947(10)
O2 H2O2 0.945(10)
Cl1 O4 1.323(6)
Cl1 O6 1.375(4)
Cl1 O3 1.375(4)
Cl1 O5 1.406(6)
